data_7203142
loop_
_publ_author_name
'Chen, Danlin'
'Lai, Chian Sing'
'Tiekink, Edward R. T.'

_publ_section_title
;
 Supramolecular aggregation in diimine adducts of zinc(ii)
 dithiophosphates: controlling the formation of monomeric, dimeric,
 polymeric (zig-zag and helical), and 2-D motifs
;
_journal_issue 1
_journal_name_full CrystEngComm
_journal_page_first 51
_journal_paper_doi 10.1039/b513393a
_journal_volume 8
_journal_year 2006
_chemical_formula_moiety 'C22 H36 N2 O4 P2 S6 Zn'
_chemical_formula_sum 'C22 H36 N2 O4 P2 S6 Zn'
_chemical_formula_weight 712.20
_chemical_name_systematic
;
?
;
_space_group_IT_number 68
_symmetry_cell_setting orthorhombic
_symmetry_space_group_name_Hall '-C 2a 2ac'
_symmetry_space_group_name_H-M 'C c c a :2'
_atom_sites_solution_hydrogens geom
_atom_sites_solution_primary direct
_atom_sites_solution_secondary difmap
_audit_creation_method SHELXL-97
_cell_angle_alpha 90
_cell_angle_beta 90
_cell_angle_gamma 90
_cell_formula_units_Z 16
_cell_length_a 21.988(5)
_cell_length_b 35.283(7)
_cell_length_c 17.564(3)
_cell_measurement_reflns_used 4709
_cell_measurement_temperature 223(2)
_cell_measurement_theta_max 20.8
_cell_measurement_theta_min 2.3
_cell_volume 13626(5)
_computing_cell_refinement 'SAINT (Bruker, 2000)'
_computing_data_collection 'SMART (Bruker, 2000)'
_computing_data_reduction 'SHELXTL (Bruker, 2000)'
_computing_molecular_graphics 'ORTEPII (Johnson, 1976)'
_computing_publication_material 'Bruker SHEXLTL (Bruker, 2000)'
_computing_structure_refinement 'SHELXL-97 (Sheldrick, 1997)'
_computing_structure_solution 'PATTY in DIRDIF92 (Beurskens et al., 1992)'
_diffrn_ambient_temperature 223(2)
_diffrn_measured_fraction_theta_full 0.995
_diffrn_measured_fraction_theta_max 0.995
_diffrn_measurement_device_type 'Bruker AXS SMART CCD'
_diffrn_measurement_method '\f and \w scans'
_diffrn_radiation_monochromator graphite
_diffrn_radiation_source 'fine-focus sealed tube'
_diffrn_radiation_type MoK\a
_diffrn_radiation_wavelength 0.71069
_diffrn_reflns_av_R_equivalents 0.102
_diffrn_reflns_av_sigmaI/netI 0.086
_diffrn_reflns_limit_h_max 30
_diffrn_reflns_limit_h_min -26
_diffrn_reflns_limit_k_max 49
_diffrn_reflns_limit_k_min -48
_diffrn_reflns_limit_l_max 20
_diffrn_reflns_limit_l_min -24
_diffrn_reflns_number 54255
_diffrn_reflns_theta_full 30.0
_diffrn_reflns_theta_max 30.0
_diffrn_reflns_theta_min 1.2
_diffrn_standards_decay_% 0
_diffrn_standards_number 0
_exptl_absorpt_coefficient_mu 1.211
_exptl_absorpt_correction_T_max 1
_exptl_absorpt_correction_T_min 0.090
_exptl_absorpt_correction_type multi-scan
_exptl_absorpt_process_details '(SADABS, Bruker, 2000 & Blessing, 1995)'
_exptl_crystal_colour colourless
_exptl_crystal_density_diffrn 1.389
_exptl_crystal_density_method 'not measured'
_exptl_crystal_description flat
_exptl_crystal_F_000 5920
_exptl_crystal_size_max 0.44
_exptl_crystal_size_mid 0.34
_exptl_crystal_size_min 0.05
_refine_diff_density_max 1.41
_refine_diff_density_min -0.64
_refine_diff_density_rms 0.210
_refine_ls_extinction_method none
_refine_ls_goodness_of_fit_ref 1.14
_refine_ls_hydrogen_treatment constr
_refine_ls_matrix_type full
_refine_ls_number_parameters 287
_refine_ls_number_reflns 9885
_refine_ls_number_restraints 16
_refine_ls_restrained_S_all 1.14
_refine_ls_R_factor_all 0.212
_refine_ls_R_factor_gt 0.108
_refine_ls_shift/su_max 0.002
_refine_ls_shift/su_mean 0.000
_refine_ls_structure_factor_coef Fsqd
_refine_ls_weighting_details 'calc w=1/[\s^2^(Fo^2^)+(0.2P)^2^] where P=(Fo^2^+2Fc^2^)/3'
_refine_ls_weighting_scheme calc
_refine_ls_wR_factor_gt 0.324
_refine_ls_wR_factor_ref 0.390
_reflns_number_gt 4186
_reflns_number_total 9885
_reflns_threshold_expression I>2\s(I)
_cod_data_source_file b513393a.txt
_cod_data_source_block shelxl_8
_cod_original_sg_symbol_H-M Ccca
_cod_database_code 7203142

loop_
_symmetry_equiv_pos_as_xyz
'x, y, z'
'-x+1/2, y, z+1/2'
'x+1/2, -y+1/2, z+1/2'
'-x, -y+1/2, z'
'x+1/2, y+1/2, z'
'-x+1, y+1/2, z+1/2'
'x+1, -y+1, z+1/2'
'-x+1/2, -y+1, z'
'-x, -y, -z'
'x-1/2, -y, -z-1/2'
'-x-1/2, y-1/2, -z-1/2'
'x, y-1/2, -z'
'-x+1/2, -y+1/2, -z'
'x, -y+1/2, -z-1/2'
'-x, y, -z-1/2'
'x+1/2, y, -z'

loop_
_atom_site_label
_atom_site_type_symbol
_atom_site_fract_x
_atom_site_fract_y
_atom_site_fract_z
_atom_site_U_iso_or_equiv
_atom_site_adp_type
_atom_site_occupancy
_atom_site_symmetry_multiplicity
_atom_site_calc_flag
_atom_site_refinement_flags
_atom_site_disorder_assembly
_atom_site_disorder_group
Zn Zn 0.18613(4) 0.59473(2) 0.57656(5) 0.0587(3) Uani 1 1 d . . .
S1 S 0.20231(11) 0.65690(7) 0.54661(19) 0.0919(8) Uani 1 1 d . A .
S2 S 0.04843(13) 0.66487(8) 0.5698(2) 0.1047(10) Uani 1 1 d . A .
S3 S 0.27394(10) 0.55847(7) 0.57691(13) 0.0763(6) Uani 1 1 d . . .
S4 S 0.39481(12) 0.55526(8) 0.69269(18) 0.0970(9) Uani 1 1 d . . .
S5 S -0.00174(9) 0.48745(6) 0.37585(12) 0.0714(6) Uani 1 1 d . . .
S6 S 0.02448(10) 0.43278(6) 0.38502(12) 0.0703(6) Uani 1 1 d . . .
P1 P 0.12258(13) 0.68314(8) 0.5276(2) 0.1029(10) Uani 1 1 d . . .
P2 P 0.32106(8) 0.58171(7) 0.66322(14) 0.0673(6) Uani 1 1 d . . .
O1 O 0.1347(4) 0.7251(2) 0.5216(6) 0.134(3) Uani 1 1 d D A .
O3 O 0.2720(3) 0.5909(2) 0.7255(4) 0.112(3) Uani 1 1 d D . .
O4 O 0.3364(3) 0.62461(17) 0.6371(4) 0.096(2) Uani 1 1 d D . .
N1 N 0.1316(3) 0.56151(17) 0.5065(3) 0.0559(14) Uani 1 1 d . . .
N2 N 0.1408(3) 0.41295(19) 0.1774(3) 0.0605(15) Uani 1 1 d . . .
C1 C 0.1411(10) 0.7389(7) 0.6010(10) 0.218(9) Uiso 1 1 d D . .
H1 H 0.1383 0.7172 0.6366 0.261 Uiso 1 1 calc R A .
C2 C 0.0967(12) 0.7693(8) 0.6247(14) 0.270(13) Uiso 1 1 d D A .
H2A H 0.0557 0.7592 0.6240 0.405 Uiso 1 1 calc R . .
H2B H 0.0994 0.7905 0.5897 0.405 Uiso 1 1 calc R . .
H2C H 0.1065 0.7779 0.6758 0.405 Uiso 1 1 calc R . .
C3 C 0.2005(11) 0.7593(9) 0.6130(15) 0.278(13) Uiso 1 1 d D A .
H3A H 0.2340 0.7422 0.6027 0.417 Uiso 1 1 calc R . .
H3B H 0.2029 0.7681 0.6652 0.417 Uiso 1 1 calc R . .
H3C H 0.2028 0.7809 0.5787 0.417 Uiso 1 1 calc R . .
O2' O 0.1188(5) 0.6772(3) 0.4331(5) 0.145(4) Uani 0.77(2) 1 d P A 1
C4' C 0.068(2) 0.6932(9) 0.388(3) 0.45(5) Uiso 0.77(2) 1 d PD A 1
H4' H 0.0963 0.6995 0.3455 0.545 Uiso 0.77(2) 1 calc PR A 1
C5' C 0.0435(18) 0.7328(8) 0.389(2) 0.31(2) Uiso 0.77(2) 1 d PD A 1
H5'1 H 0.0703 0.7490 0.4181 0.471 Uiso 0.77(2) 1 calc PR A 1
H5'2 H 0.0033 0.7327 0.4115 0.471 Uiso 0.77(2) 1 calc PR A 1
H5'3 H 0.0409 0.7423 0.3369 0.471 Uiso 0.77(2) 1 calc PR A 1
C6' C 0.0426(13) 0.6600(7) 0.3441(17) 0.177(10) Uiso 0.77(2) 1 d PD A 1
H6'1 H 0.0669 0.6376 0.3542 0.265 Uiso 0.77(2) 1 calc PR A 1
H6'2 H 0.0435 0.6656 0.2900 0.265 Uiso 0.77(2) 1 calc PR A 1
H6'3 H 0.0010 0.6555 0.3600 0.265 Uiso 0.77(2) 1 calc PR A 1
O2 O 0.1188(5) 0.6772(3) 0.4331(5) 0.145(4) Uani 0.23(2) 1 d PD A 2
C4 C 0.0685(9) 0.6882(7) 0.3825(13) 0.047(9) Uiso 0.23(2) 1 d PD A 2
H4 H 0.0272 0.6899 0.4047 0.057 Uiso 0.23(2) 1 calc PR A 2
C5 C 0.077(7) 0.663(4) 0.314(5) 0.29(8) Uiso 0.23(2) 1 d PD A 2
H5A H 0.0736 0.6368 0.3295 0.431 Uiso 0.23(2) 1 calc PR A 2
H5B H 0.1173 0.6675 0.2928 0.431 Uiso 0.23(2) 1 calc PR A 2
H5C H 0.0465 0.6689 0.2764 0.431 Uiso 0.23(2) 1 calc PR A 2
C6 C 0.087(2) 0.7177(11) 0.326(2) 0.095(17) Uiso 0.23(2) 1 d PD A 2
H6A H 0.0953 0.7414 0.3517 0.143 Uiso 0.23(2) 1 calc PR A 2
H6B H 0.0542 0.7215 0.2893 0.143 Uiso 0.23(2) 1 calc PR A 2
H6C H 0.1231 0.7094 0.2988 0.143 Uiso 0.23(2) 1 calc PR A 2
C7 C 0.2846(8) 0.6106(4) 0.7992(7) 0.158(6) Uiso 1 1 d D . .
H7 H 0.3292 0.6119 0.8066 0.189 Uiso 1 1 calc R . .
C8 C 0.2589(9) 0.5813(5) 0.8531(10) 0.171(7) Uiso 1 1 d D . .
H8A H 0.2818 0.5580 0.8484 0.257 Uiso 1 1 calc R . .
H8B H 0.2166 0.5766 0.8405 0.257 Uiso 1 1 calc R . .
H8C H 0.2618 0.5906 0.9050 0.257 Uiso 1 1 calc R . .
C9 C 0.2594(8) 0.6505(5) 0.7993(12) 0.193(8) Uiso 1 1 d D . .
H9A H 0.2824 0.6660 0.7640 0.290 Uiso 1 1 calc R . .
H9B H 0.2624 0.6611 0.8501 0.290 Uiso 1 1 calc R . .
H9C H 0.2171 0.6499 0.7837 0.290 Uiso 1 1 calc R . .
C10 C 0.3893(6) 0.6341(4) 0.5873(7) 0.131(5) Uiso 1 1 d D . .
H10 H 0.4277 0.6212 0.6015 0.157 Uiso 1 1 calc R . .
C11 C 0.3753(9) 0.6332(6) 0.5048(8) 0.195(8) Uiso 1 1 d D . .
H11A H 0.3536 0.6100 0.4927 0.293 Uiso 1 1 calc R . .
H11B H 0.4129 0.6341 0.4759 0.293 Uiso 1 1 calc R . .
H11C H 0.3503 0.6549 0.4917 0.293 Uiso 1 1 calc R . .
C12 C 0.3866(16) 0.6757(6) 0.6095(16) 0.36(2) Uiso 1 1 d D . .
H12A H 0.3970 0.6784 0.6629 0.544 Uiso 1 1 calc R . .
H12B H 0.3458 0.6853 0.6009 0.544 Uiso 1 1 calc R . .
H12C H 0.4153 0.6899 0.5788 0.544 Uiso 1 1 calc R . .
C13 C 0.0840(4) 0.5752(2) 0.4684(5) 0.067(2) Uani 1 1 d . . .
H13 H 0.0769 0.6014 0.4691 0.080 Uiso 1 1 calc R . .
C14 C 0.0450(4) 0.5525(2) 0.4283(5) 0.071(2) Uani 1 1 d . . .
H14 H 0.0119 0.5634 0.4024 0.085 Uiso 1 1 calc R . .
C15 C 0.0539(3) 0.5138(2) 0.4256(4) 0.0596(18) Uani 1 1 d . . .
C16 C 0.1044(4) 0.4985(2) 0.4636(4) 0.0607(18) Uani 1 1 d . . .
H16 H 0.1126 0.4723 0.4628 0.073 Uiso 1 1 calc R . .
C17 C 0.1419(4) 0.5238(2) 0.5026(4) 0.0653(19) Uani 1 1 d . . .
H17 H 0.1763 0.5140 0.5276 0.078 Uiso 1 1 calc R . .
C18 C 0.0713(3) 0.4265(2) 0.3038(4) 0.0572(17) Uani 1 1 d . . .
C19 C 0.0822(4) 0.3895(2) 0.2797(5) 0.070(2) Uani 1 1 d . . .
H19 H 0.0666 0.3688 0.3073 0.083 Uiso 1 1 calc R . .
C20 C 0.1155(4) 0.3837(3) 0.2163(5) 0.070(2) Uani 1 1 d . . .
H20 H 0.1213 0.3588 0.1987 0.085 Uiso 1 1 calc R . .
C21 C 0.1333(3) 0.4474(2) 0.2019(4) 0.0606(18) Uani 1 1 d . . .
H21 H 0.1522 0.4673 0.1753 0.073 Uiso 1 1 calc R . .
C22 C 0.0987(3) 0.4561(2) 0.2655(5) 0.0634(19) Uani 1 1 d . . .
H22 H 0.0940 0.4813 0.2820 0.076 Uiso 1 1 calc R . .

loop_
_atom_site_aniso_label
_atom_site_aniso_U_11
_atom_site_aniso_U_22
_atom_site_aniso_U_33
_atom_site_aniso_U_23
_atom_site_aniso_U_13
_atom_site_aniso_U_12
Zn 0.0501(5) 0.0580(6) 0.0681(6) -0.0057(4) -0.0003(4) -0.0057(4)
S1 0.0687(14) 0.0577(13) 0.149(2) 0.0044(13) 0.0100(15) -0.0091(10)
S2 0.0678(15) 0.0889(18) 0.157(3) 0.0095(17) -0.0026(16) 0.0139(13)
S3 0.0595(12) 0.0795(14) 0.0899(15) -0.0277(11) 0.0011(10) 0.0053(10)
S4 0.0716(15) 0.0835(17) 0.136(2) 0.0114(15) -0.0164(15) 0.0159(12)
S5 0.0560(11) 0.0814(14) 0.0767(13) -0.0163(11) -0.0016(9) -0.0105(10)
S6 0.0643(12) 0.0725(13) 0.0740(13) -0.0030(10) 0.0082(10) -0.0147(10)
P1 0.0822(18) 0.0715(16) 0.155(3) 0.0360(17) -0.0207(17) 0.0002(13)
P2 0.0386(10) 0.0789(14) 0.0845(15) -0.0104(11) 0.0026(9) 0.0014(9)
O1 0.127(7) 0.080(5) 0.195(9) 0.017(5) 0.006(6) 0.002(5)
O3 0.064(4) 0.197(8) 0.075(4) -0.033(4) -0.008(3) 0.003(4)
O4 0.071(4) 0.067(4) 0.150(6) -0.008(4) -0.005(4) 0.004(3)
N1 0.053(3) 0.058(4) 0.057(3) -0.001(3) -0.006(3) -0.007(3)
N2 0.045(3) 0.070(4) 0.067(4) 0.014(3) -0.001(3) -0.001(3)
O2' 0.135(8) 0.170(10) 0.131(7) 0.030(6) -0.025(6) 0.005(7)
O2 0.135(8) 0.170(10) 0.131(7) 0.030(6) -0.025(6) 0.005(7)
C13 0.062(5) 0.063(5) 0.075(5) -0.003(4) -0.008(4) -0.003(4)
C14 0.051(4) 0.078(6) 0.083(6) -0.012(4) -0.009(4) 0.011(4)
C15 0.049(4) 0.075(5) 0.055(4) -0.006(3) 0.004(3) -0.009(3)
C16 0.069(5) 0.059(4) 0.055(4) -0.008(3) 0.001(3) -0.007(4)
C17 0.059(4) 0.066(5) 0.071(5) -0.001(4) -0.010(4) -0.007(4)
C18 0.044(4) 0.072(5) 0.056(4) 0.006(4) -0.002(3) -0.004(3)
C19 0.077(5) 0.057(5) 0.075(5) 0.006(4) -0.006(4) -0.005(4)
C20 0.060(5) 0.074(5) 0.077(5) 0.005(4) 0.006(4) -0.004(4)
C21 0.045(4) 0.071(5) 0.065(5) 0.012(4) 0.004(3) 0.008(3)
C22 0.053(4) 0.065(5) 0.072(5) -0.003(4) 0.003(3) 0.002(3)

loop_
_atom_type_symbol
_atom_type_description
_atom_type_scat_dispersion_real
_atom_type_scat_dispersion_imag
_atom_type_scat_source
C C 0.0033 0.0016 'International Tables Vol C Tables 4.2.6.8 and 6.1.1.4'
H H 0.0000 0.0000 'International Tables Vol C Tables 4.2.6.8 and 6.1.1.4'
N N 0.0061 0.0033 'International Tables Vol C Tables 4.2.6.8 and 6.1.1.4'
O O 0.0106 0.0060 'International Tables Vol C Tables 4.2.6.8 and 6.1.1.4'
P P 0.1023 0.0942 'International Tables Vol C Tables 4.2.6.8 and 6.1.1.4'
S S 0.1246 0.1234 'International Tables Vol C Tables 4.2.6.8 and 6.1.1.4'
Zn Zn 0.2839 1.4301 'International Tables Vol C Tables 4.2.6.8 and 6.1.1.4'

loop_
_geom_angle_atom_site_label_1
_geom_angle_atom_site_label_2
_geom_angle_atom_site_label_3
_geom_angle
_geom_angle_site_symmetry_1
_geom_angle_site_symmetry_3
_geom_angle_publ_flag
N2 Zn N1 99.0(2) 7_455 . ?
N2 Zn S1 113.7(2) 7_455 . ?
N1 Zn S1 119.66(19) . . ?
N2 Zn S3 109.29(19) 7_455 . ?
N1 Zn S3 99.82(18) . . ?
S1 Zn S3 113.66(10) . . ?
N2 Zn S2 74.53(19) 7_455 . ?
N1 Zn S2 83.84(18) . . ?
S1 Zn S2 60.39(8) . . ?
S3 Zn S2 174.05(8) . . ?
N2 Zn S4 93.15(18) 7_455 . ?
N1 Zn S4 126.04(17) . . ?
S1 Zn S4 102.10(8) . . ?
S3 Zn S4 28.03(6) . . ?
S2 Zn S4 149.59(6) . . ?
P1 S1 Zn 110.17(13) . . ?
P1 S2 Zn 64.10(11) . . ?
P2 S3 Zn 101.90(11) . . ?
P2 S4 Zn 14.45(9) . . ?
C15 S5 S6 105.4(3) . . ?
C18 S6 S5 102.8(3) . . ?
O1 P1 O2 93.6(6) . . ?
O1 P1 O2' 93.6(6) . . ?
O1 P1 S2 120.7(4) . . ?
O2 P1 S2 107.5(4) . . ?
O2' P1 S2 107.5(4) . . ?
O1 P1 S1 108.1(4) . . ?
O2 P1 S1 98.6(4) . . ?
O2' P1 S1 98.6(4) . . ?
S2 P1 S1 121.74(18) . . ?
O3 P2 O4 98.5(4) . . ?
O3 P2 S4 119.2(3) . . ?
O4 P2 S4 110.6(3) . . ?
O3 P2 S3 104.8(3) . . ?
O4 P2 S3 106.0(3) . . ?
S4 P2 S3 115.80(16) . . ?
P1 O1 C1 105.9(12) . . ?
C7 O3 P2 124.9(8) . . ?
C10 O4 P2 122.6(7) . . ?
C13 N1 C17 117.5(6) . . ?
C13 N1 Zn 123.1(5) . . ?
C17 N1 Zn 119.3(5) . . ?
C21 N2 C20 119.5(7) . . ?
C21 N2 Zn 118.1(5) . 7_454 ?
C20 N2 Zn 122.3(6) . 7_454 ?
C2 C1 O1 115.6(18) . . ?
C2 C1 C3 100(2) . . ?
O1 C1 C3 111.8(19) . . ?
C2 C1 H1 109.6 . . ?
O1 C1 H1 109.6 . . ?
C3 C1 H1 109.6 . . ?
C1 C2 H2A 109.5 . . ?
C1 C2 H2B 109.5 . . ?
H2A C2 H2B 109.5 . . ?
C1 C2 H2C 109.5 . . ?
H2A C2 H2C 109.5 . . ?
H2B C2 H2C 109.5 . . ?
C1 C3 H3A 109.5 . . ?
C1 C3 H3B 109.5 . . ?
H3A C3 H3B 109.5 . . ?
C1 C3 H3C 109.5 . . ?
H3A C3 H3C 109.5 . . ?
H3B C3 H3C 109.5 . . ?
C4' O2' P1 122(3) . . ?
C5' C4' O2' 129(2) . . ?
C5' C4' C6' 126(2) . . ?
O2' C4' C6' 105.0(19) . . ?
C5' C4' H4' 91.4 . . ?
O2' C4' H4' 91.4 . . ?
C6' C4' H4' 91.4 . . ?
C4' C5' H5'1 109.5 . . ?
C4' C5' H5'2 109.5 . . ?
H5'1 C5' H5'2 109.5 . . ?
C4' C5' H5'3 109.5 . . ?
H5'1 C5' H5'3 109.5 . . ?
H5'2 C5' H5'3 109.5 . . ?
C4' C6' H6'1 109.5 . . ?
C4' C6' H6'2 109.5 . . ?
H6'1 C6' H6'2 109.5 . . ?
C4' C6' H6'3 109.5 . . ?
H6'1 C6' H6'3 109.5 . . ?
H6'2 C6' H6'3 109.5 . . ?
C4 O2 P1 127.0(13) . . ?
C5 C4 C6 81(6) . . ?
C5 C4 O2 103(6) . . ?
C6 C4 O2 113(2) . . ?
C5 C4 H4 117.9 . . ?
C6 C4 H4 117.9 . . ?
O2 C4 H4 117.9 . . ?
C4 C5 H5A 109.5 . . ?
C4 C5 H5B 109.5 . . ?
H5A C5 H5B 109.5 . . ?
C4 C5 H5C 109.5 . . ?
H5A C5 H5C 109.5 . . ?
H5B C5 H5C 109.5 . . ?
C4 C6 H6A 109.5 . . ?
C4 C6 H6B 109.5 . . ?
H6A C6 H6B 109.5 . . ?
C4 C6 H6C 109.5 . . ?
H6A C6 H6C 109.5 . . ?
H6B C6 H6C 109.5 . . ?
C8 C7 O3 99.0(11) . . ?
C8 C7 C9 119.9(15) . . ?
O3 C7 C9 111.4(13) . . ?
C8 C7 H7 108.7 . . ?
O3 C7 H7 108.7 . . ?
C9 C7 H7 108.7 . . ?
C7 C8 H8A 109.5 . . ?
C7 C8 H8B 109.5 . . ?
H8A C8 H8B 109.5 . . ?
C7 C8 H8C 109.5 . . ?
H8A C8 H8C 109.5 . . ?
H8B C8 H8C 109.5 . . ?
C7 C9 H9A 109.5 . . ?
C7 C9 H9B 109.5 . . ?
H9A C9 H9B 109.5 . . ?
C7 C9 H9C 109.5 . . ?
H9A C9 H9C 109.5 . . ?
H9B C9 H9C 109.5 . . ?
C11 C10 O4 114.0(12) . . ?
C11 C10 C12 105.3(9) . . ?
O4 C10 C12 92.1(16) . . ?
C11 C10 H10 114.4 . . ?
O4 C10 H10 114.4 . . ?
C12 C10 H10 114.4 . . ?
C10 C11 H11A 109.5 . . ?
C10 C11 H11B 109.5 . . ?
H11A C11 H11B 109.5 . . ?
C10 C11 H11C 109.5 . . ?
H11A C11 H11C 109.5 . . ?
H11B C11 H11C 109.5 . . ?
C10 C12 H12A 109.5 . . ?
C10 C12 H12B 109.5 . . ?
H12A C12 H12B 109.5 . . ?
C10 C12 H12C 109.5 . . ?
H12A C12 H12C 109.5 . . ?
H12B C12 H12C 109.5 . . ?
N1 C13 C14 122.7(7) . . ?
N1 C13 H13 118.6 . . ?
C14 C13 H13 118.6 . . ?
C15 C14 C13 120.4(7) . . ?
C15 C14 H14 119.8 . . ?
C13 C14 H14 119.8 . . ?
C14 C15 C16 118.6(7) . . ?
C14 C15 S5 116.0(6) . . ?
C16 C15 S5 125.4(6) . . ?
C15 C16 C17 116.9(7) . . ?
C15 C16 H16 121.5 . . ?
C17 C16 H16 121.5 . . ?
N1 C17 C16 123.8(7) . . ?
N1 C17 H17 118.1 . . ?
C16 C17 H17 118.1 . . ?
C19 C18 C22 119.1(7) . . ?
C19 C18 S6 117.5(6) . . ?
C22 C18 S6 123.4(6) . . ?
C20 C19 C18 119.0(8) . . ?
C20 C19 H19 120.5 . . ?
C18 C19 H19 120.5 . . ?
N2 C20 C19 121.6(8) . . ?
N2 C20 H20 119.2 . . ?
C19 C20 H20 119.2 . . ?
N2 C21 C22 122.9(7) . . ?
N2 C21 H21 118.6 . . ?
C22 C21 H21 118.6 . . ?
C21 C22 C18 117.7(8) . . ?
C21 C22 H22 121.2 . . ?
C18 C22 H22 121.2 . . ?

loop_
_geom_bond_atom_site_label_1
_geom_bond_atom_site_label_2
_geom_bond_distance
_geom_bond_site_symmetry_2
_geom_bond_publ_flag
Zn N2 2.051(6) 7_455 ?
Zn N1 2.080(6) . ?
Zn S1 2.284(3) . ?
Zn S3 2.316(2) . ?
Zn S2 3.912(3) . ?
Zn S4 5.211(3) . ?
S1 P1 2.011(4) . ?
S2 P1 1.904(4) . ?
S3 P2 2.011(3) . ?
S4 P2 1.941(3) . ?
S5 C15 1.769(7) . ?
S5 S6 2.020(3) . ?
S6 C18 1.774(7) . ?
P1 O1 1.508(8) . ?
P1 O2 1.674(10) . ?
P1 O2' 1.674(10) . ?
P2 O3 1.570(7) . ?
P2 O4 1.617(7) . ?
O1 C1 1.483(9) . ?
O3 C7 1.495(9) . ?
O4 C10 1.493(9) . ?
N1 C13 1.333(9) . ?
N1 C17 1.352(10) . ?
N2 C21 1.300(10) . ?
N2 C20 1.356(10) . ?
N2 Zn 2.051(6) 7_454 ?
C1 C2 1.510(10) . ?
C1 C3 1.506(10) . ?
C1 H1 0.9900 . ?
C2 H2A 0.9700 . ?
C2 H2B 0.9700 . ?
C2 H2C 0.9700 . ?
C3 H3A 0.9700 . ?
C3 H3B 0.9700 . ?
C3 H3C 0.9700 . ?
O2' C4' 1.478(10) . ?
C4' C5' 1.501(10) . ?
C4' C6' 1.509(10) . ?
C4' H4' 0.9900 . ?
C5' H5'1 0.9700 . ?
C5' H5'2 0.9700 . ?
C5' H5'3 0.9700 . ?
C6' H6'1 0.9700 . ?
C6' H6'2 0.9700 . ?
C6' H6'3 0.9700 . ?
O2 C4 1.472(10) . ?
C4 C5 1.502(10) . ?
C4 C6 1.501(10) . ?
C4 H4 0.9900 . ?
C5 H5A 0.9700 . ?
C5 H5B 0.9700 . ?
C5 H5C 0.9700 . ?
C6 H6A 0.9700 . ?
C6 H6B 0.9700 . ?
C6 H6C 0.9700 . ?
C7 C8 1.511(9) . ?
C7 C9 1.513(9) . ?
C7 H7 0.9900 . ?
C8 H8A 0.9700 . ?
C8 H8B 0.9700 . ?
C8 H8C 0.9700 . ?
C9 H9A 0.9700 . ?
C9 H9B 0.9700 . ?
C9 H9C 0.9700 . ?
C10 C11 1.482(9) . ?
C10 C12 1.519(10) . ?
C10 H10 0.9900 . ?
C11 H11A 0.9700 . ?
C11 H11B 0.9700 . ?
C11 H11C 0.9700 . ?
C12 H12A 0.9700 . ?
C12 H12B 0.9700 . ?
C12 H12C 0.9700 . ?
C13 C14 1.366(11) . ?
C13 H13 0.9400 . ?
C14 C15 1.381(11) . ?
C14 H14 0.9400 . ?
C15 C16 1.404(11) . ?
C16 C17 1.395(10) . ?
C16 H16 0.9400 . ?
C17 H17 0.9400 . ?
C18 C19 1.394(11) . ?
C18 C22 1.380(10) . ?
C19 C20 1.347(12) . ?
C19 H19 0.9400 . ?
C20 H20 0.9400 . ?
C21 C22 1.386(11) . ?
C21 H21 0.9400 . ?
C22 H22 0.9400 . ?
